data_1572195
loop_
_publ_author_name
'Delano, 4th, Francis'
'Benner, Florian'
'Jang, Seoyun'
'Greer, Samuel M.'
'Demir, Selvan'

_publ_section_title
;
 Construction of intermolecular &#x3c3;-hole interactions in rare earth
 metallocene complexes using a 2,3,4,5-tetraiodopyrrolyl anion.
;
_journal_issue 33
_journal_name_full 'Chemical science'
_journal_page_first 13389
_journal_page_last 13404
_journal_paper_doi 10.1039/d4sc03786c
_journal_volume 15
_journal_year 2024
_chemical_formula_moiety 'C24 H30 Dy I4 N, C H2 Cl2'
_chemical_formula_sum 'C25 H32 Cl2 Dy I4 N'
_chemical_formula_weight 1087.51
_space_group_crystal_system monoclinic
_space_group_IT_number 14
_space_group_name_Hall '-P 2ybc'
_space_group_name_H-M_alt 'P 1 21/c 1'
_atom_sites_solution_hydrogens geom
_atom_sites_solution_primary dual
_audit_creation_date 2023-07-10
_audit_creation_method
;
Olex2 1.5
(compiled 2023.03.06 svn.rbb2c1857 for OlexSys, GUI svn.r6748)
;
_audit_update_record
;
2024-04-22 deposited with the CCDC.	2024-07-25 downloaded from the CCDC.
;
_cell_angle_alpha 90
_cell_angle_beta 101.960(2)
_cell_angle_gamma 90
_cell_formula_units_Z 4
_cell_length_a 10.3816(2)
_cell_length_b 14.3751(3)
_cell_length_c 21.3967(5)
_cell_measurement_reflns_used 18199
_cell_measurement_temperature 230.0(1)
_cell_measurement_theta_max 30.8400
_cell_measurement_theta_min 2.8520
_cell_volume 3123.85(12)
_computing_cell_refinement 'CrysAlisPro 1.171.42.93a (Rigaku OD, 2023)'
_computing_data_collection 'CrysAlisPro 1.171.42.93a (Rigaku OD, 2023)'
_computing_data_reduction 'CrysAlisPro 1.171.42.93a (Rigaku OD, 2023)'
_computing_molecular_graphics 'Olex2 1.5 (Dolomanov et al., 2009)'
_computing_publication_material 'Olex2 1.5 (Dolomanov et al., 2009)'
_computing_structure_refinement 'SHELXL 2018/3 (Sheldrick, 2015)'
_computing_structure_solution 'SHELXT  (Sheldrick, 2015)'
_diffrn_ambient_temperature 230.0(1)
_diffrn_detector 'Hybrid Pixel Array Detector'
_diffrn_detector_area_resol_mean 10.0000
_diffrn_detector_type HyPix
_diffrn_measured_fraction_theta_full 0.999
_diffrn_measured_fraction_theta_max 0.847
_diffrn_measurement_details
;
List of Runs (angles in degrees, time in seconds):

  # Type    Start    End  Width  t~exp~   \w     \q     \k     \f   Frames
#--------------------------------------------------------------------------
  1  \w      4.00  29.00   0.50    1.50    --    6.58 -78.00 129.00   50
  2  \w    -39.00 -12.00   0.50    1.50    --   -7.98 -78.00 129.00   54
  3  \w    -28.00  19.00   0.50    1.50    --   -7.98  78.00-104.00   94
  4  \w      0.00  35.00   0.50    1.50    --    6.58 -99.00 120.00   70
  5  \w      6.00  39.00   0.50    1.50    --    6.58 -99.00-120.00   66
  6  \w    -11.00  15.00   0.50    1.50    --    6.58 -77.00  60.00   52
  7  \w      2.00  38.00   0.50    1.50    --    6.58  57.00 -90.00   72
  8  \w    -31.00   7.00   0.50    1.50    --   -7.98 -57.00  30.00   76
  9  \w    -23.00  15.00   0.50    1.50    --   -7.98  77.00 -60.00   76
 10  \w    -28.00   7.00   0.50    1.50    --   -7.98 -57.00  60.00   70
 11  \w    -15.00  15.00   0.50    1.50    --   -7.98 -77.00 -30.00   60
;
_diffrn_measurement_device 'four-circle diffractometer'
_diffrn_measurement_device_type 'XtaLAB Synergy, Dualflex, HyPix'
_diffrn_measurement_method '\w scans'
_diffrn_orient_matrix_type 'CrysAlisPro convention (1999,Acta A55,543-557)'
_diffrn_orient_matrix_UB_11 0.0365683000
_diffrn_orient_matrix_UB_12 0.0414832000
_diffrn_orient_matrix_UB_13 0.0082094000
_diffrn_orient_matrix_UB_21 0.0023603000
_diffrn_orient_matrix_UB_22 0.0069087000
_diffrn_orient_matrix_UB_23 -0.0325676000
_diffrn_orient_matrix_UB_31 -0.0594628000
_diffrn_orient_matrix_UB_32 0.0257956000
_diffrn_orient_matrix_UB_33 -0.0044812000
_diffrn_radiation_monochromator mirror
_diffrn_radiation_probe x-ray
_diffrn_radiation_type 'Mo K\a'
_diffrn_radiation_wavelength 0.71073
_diffrn_reflns_av_R_equivalents 0.0572
_diffrn_reflns_av_unetI/netI 0.0480
_diffrn_reflns_Laue_measured_fraction_full 0.999
_diffrn_reflns_Laue_measured_fraction_max 0.847
_diffrn_reflns_limit_h_max 14
_diffrn_reflns_limit_h_min -14
_diffrn_reflns_limit_k_max 21
_diffrn_reflns_limit_k_min -19
_diffrn_reflns_limit_l_max 31
_diffrn_reflns_limit_l_min -28
_diffrn_reflns_number 39034
_diffrn_reflns_point_group_measured_fraction_full 0.999
_diffrn_reflns_point_group_measured_fraction_max 0.847
_diffrn_reflns_theta_full 25.242
_diffrn_reflns_theta_max 31.617
_diffrn_reflns_theta_min 2.455
_diffrn_source 'micro-focus sealed X-ray tube'
_diffrn_source_type 'PhotonJet (Mo) X-ray Source'
_exptl_absorpt_coefficient_mu 6.531
_exptl_absorpt_correction_T_max 1.000
_exptl_absorpt_correction_T_min 0.232
_exptl_absorpt_correction_type gaussian
_exptl_absorpt_process_details
;
CrysAlisPro 1.171.42.93a (Rigaku Oxford Diffraction, 2023)
Numerical absorption correction based on gaussian integration over
a multifaceted crystal model
Empirical absorption correction using spherical harmonics,
implemented in SCALE3 ABSPACK scaling algorithm.
;
_exptl_crystal_colour green
_exptl_crystal_colour_primary green
_exptl_crystal_density_diffrn 2.312
_exptl_crystal_description plate
_exptl_crystal_F_000 2004
_exptl_crystal_size_max 0.353
_exptl_crystal_size_mid 0.275
_exptl_crystal_size_min 0.111
_refine_diff_density_max 1.119
_refine_diff_density_min -1.272
_refine_diff_density_rms 0.158
_refine_ls_extinction_method none
_refine_ls_goodness_of_fit_ref 1.055
_refine_ls_hydrogen_treatment constr
_refine_ls_matrix_type full
_refine_ls_number_parameters 317
_refine_ls_number_reflns 8896
_refine_ls_number_restraints 6
_refine_ls_restrained_S_all 1.055
_refine_ls_R_factor_all 0.0486
_refine_ls_R_factor_gt 0.0339
_refine_ls_shift/su_max 0.002
_refine_ls_shift/su_mean 0.000
_refine_ls_structure_factor_coef Fsqd
_refine_ls_weighting_details 'w=1/[\s^2^(Fo^2^)+(0.0329P)^2^] where P=(Fo^2^+2Fc^2^)/3'
_refine_ls_weighting_scheme calc
_refine_ls_wR_factor_gt 0.0746
_refine_ls_wR_factor_ref 0.0802
_reflns_Friedel_coverage 0.000
_reflns_number_gt 6954
_reflns_number_total 8896
_reflns_threshold_expression 'I > 2\s(I)'
_cod_data_source_file d4sc03786c2.cif
_cod_data_source_block Cpstar2DyTIP230K
_cod_depositor_comments 'Adding full bibliography for 1572175--1572199.cif.'
_cod_original_cell_volume 3123.84(13)
_cod_database_code 1572195
_shelx_shelxl_version_number 2018/3
_chemical_oxdiff_formula C25H32Cl2DyI4N
_shelx_space_group_comment
;
The symmetry employed for this shelxl refinement is uniquely defined
by the following loop, which should always be used as a source of
symmetry information in preference to the above space-group names.
They are only intended as comments.
;
_shelx_estimated_absorpt_t_max 0.531
_shelx_estimated_absorpt_t_min 0.206
_olex2_refinement_description
;
1. Fixed Uiso
 At 1.2 times of:
  All C(H,H,H,H) groups
 At 1.5 times of:
  All C(H,H,H) groups
2. Uiso/Uaniso restraints and constraints
Cl1B \\sim Cl1A: within 2A with sigma of 0.04 and sigma for terminal atoms of
0.08 within 2A
3. Others
 Fixed Sof: Cl1A(0.5) H26C(0.5) H26D(0.5) H26A(0.5) H26B(0.5) Cl1B(0.5)
4.a Secondary CH2 refined with riding coordinates:
 C26(H26C,H26D), C26(H26A,H26B)
4.b Idealised Me refined as rotating group:
 C21(H21A,H21B,H21C), C25(H25A,H25B,H25C), C15(H15A,H15B,H15C), C12(H12A,H12B,
 H12C), C11(H11A,H11B,H11C), C14(H14A,H14B,H14C), C22(H22A,H22B,H22C), C23(H23A,
 H23B,H23C), C13(H13A,H13B,H13C), C24(H24A,H24B,H24C)
;
_olex2_submission_special_instructions 'No special instructions were received'
_oxdiff_exptl_absorpt_empirical_details
;
Empirical correction (ABSPACK) includes:
- Absorption correction using spherical harmonics
- Frame scaling
- Detector area scaling
;
_oxdiff_exptl_absorpt_empirical_full_max 2.688
_oxdiff_exptl_absorpt_empirical_full_min 0.602

loop_
_space_group_symop_operation_xyz
'x, y, z'
'-x, y+1/2, -z+1/2'
'-x, -y, -z'
'x, -y-1/2, z-1/2'

loop_
_atom_site_label
_atom_site_type_symbol
_atom_site_fract_x
_atom_site_fract_y
_atom_site_fract_z
_atom_site_U_iso_or_equiv
_atom_site_adp_type
_atom_site_occupancy
_atom_site_site_symmetry_order
_atom_site_calc_flag
_atom_site_refinement_flags_posn
_atom_site_refinement_flags_adp
_atom_site_refinement_flags_occupancy
_atom_site_disorder_assembly
_atom_site_disorder_group
Dy1 Dy 0.80405(2) 0.71563(2) 0.33902(2) 0.02507(6) Uani 1 1 d . . . . .
I1 I 0.52412(3) 0.61681(2) 0.28026(2) 0.03679(7) Uani 1 1 d . . . . .
I4 I 0.82182(3) 0.93961(2) 0.20046(2) 0.04261(8) Uani 1 1 d . . . . .
I3 I 0.48566(3) 0.93802(2) 0.08198(2) 0.04315(8) Uani 1 1 d . . . . .
I2 I 0.29318(3) 0.72325(2) 0.12963(2) 0.05684(10) Uani 1 1 d . . . . .
Cl2 Cl 0.60866(17) 0.62695(11) 0.07913(8) 0.0744(4) Uani 1 1 d . . . . .
Cl1A Cl 0.6944(12) 0.4439(8) 0.0382(6) 0.135(4) Uani 0.5 1 d . U P A 1
N1 N 0.6780(3) 0.7744(2) 0.24130(16) 0.0290(7) Uani 1 1 d . . . . .
C5 C 0.6692(4) 0.8457(3) 0.19801(19) 0.0281(7) Uani 1 1 d . . . . .
C2 C 0.5605(4) 0.7294(3) 0.22488(19) 0.0293(8) Uani 1 1 d . . . . .
C10 C 0.9574(4) 0.6485(3) 0.2647(2) 0.0341(9) Uani 1 1 d . . . . .
C6 C 0.8878(4) 0.5716(3) 0.2809(2) 0.0353(9) Uani 1 1 d . . . . .
C8 C 1.0276(4) 0.6215(3) 0.3718(2) 0.0400(10) Uani 1 1 d . . . . .
C21 C 0.5206(5) 0.7372(4) 0.4243(3) 0.0557(14) Uani 1 1 d . . . . .
H21A H 0.457410 0.751691 0.385382 0.084 Uiso 1 1 calc R U . . .
H21B H 0.493380 0.766566 0.460337 0.084 Uiso 1 1 calc R U . . .
H21C H 0.524742 0.670391 0.430566 0.084 Uiso 1 1 calc R U . . .
C20 C 0.6809(4) 0.8531(3) 0.3853(2) 0.0366(9) Uani 1 1 d . . . . .
C19 C 0.8175(5) 0.8721(3) 0.4033(2) 0.0384(10) Uani 1 1 d . . . . .
C4 C 0.5489(4) 0.8450(3) 0.1553(2) 0.0308(8) Uani 1 1 d . . . . .
C9 C 1.0423(4) 0.6799(3) 0.3207(2) 0.0377(10) Uani 1 1 d . . . . .
C3 C 0.4784(4) 0.7691(3) 0.1732(2) 0.0310(8) Uani 1 1 d . . . . .
C16 C 0.6551(4) 0.7733(3) 0.4192(2) 0.0313(8) Uani 1 1 d . . . . .
C25 C 0.5799(6) 0.9123(4) 0.3427(3) 0.0621(16) Uani 1 1 d . . . . .
H25A H 0.623049 0.951279 0.316191 0.093 Uiso 1 1 calc R U . . .
H25B H 0.535358 0.951171 0.368594 0.093 Uiso 1 1 calc R U . . .
H25C H 0.516088 0.872528 0.315615 0.093 Uiso 1 1 calc R U . . .
C15 C 0.9525(6) 0.6816(4) 0.1980(3) 0.0606(14) Uani 1 1 d . . . . .
H15A H 0.861695 0.684201 0.175021 0.091 Uiso 1 1 calc R U . . .
H15B H 1.001412 0.638910 0.176561 0.091 Uiso 1 1 calc R U . . .
H15C H 0.991415 0.743081 0.199218 0.091 Uiso 1 1 calc R U . . .
C12 C 0.8875(6) 0.4752(3) 0.3832(3) 0.0674(17) Uani 1 1 d . . . . .
H12A H 0.900543 0.491426 0.428101 0.101 Uiso 1 1 calc R U . . .
H12B H 0.939836 0.420777 0.378389 0.101 Uiso 1 1 calc R U . . .
H12C H 0.795185 0.461762 0.366691 0.101 Uiso 1 1 calc R U . . .
C11 C 0.8012(5) 0.5085(4) 0.2338(3) 0.0638(16) Uani 1 1 d . . . . .
H11A H 0.751106 0.468294 0.256358 0.096 Uiso 1 1 calc R U . . .
H11B H 0.855465 0.470818 0.211861 0.096 Uiso 1 1 calc R U . . .
H11C H 0.741195 0.545718 0.202896 0.096 Uiso 1 1 calc R U . . .
C14 C 1.1453(6) 0.7555(4) 0.3237(4) 0.0724(19) Uani 1 1 d . . . . .
H14A H 1.124857 0.792829 0.285098 0.109 Uiso 1 1 calc R U . . .
H14B H 1.231347 0.727320 0.327245 0.109 Uiso 1 1 calc R U . . .
H14C H 1.145398 0.794839 0.360536 0.109 Uiso 1 1 calc R U . . .
C17 C 0.7748(4) 0.7428(3) 0.4582(2) 0.0340(9) Uani 1 1 d . . . . .
C18 C 0.8744(4) 0.8044(3) 0.4492(2) 0.0341(9) Uani 1 1 d . . . . .
C22 C 0.7890(6) 0.6652(4) 0.5067(2) 0.0543(13) Uani 1 1 d . . . . .
H22A H 0.707195 0.630480 0.500837 0.081 Uiso 1 1 calc R U . . .
H22B H 0.809218 0.691228 0.549432 0.081 Uiso 1 1 calc R U . . .
H22C H 0.859558 0.623932 0.500964 0.081 Uiso 1 1 calc R U . . .
C7 C 0.9292(4) 0.5549(3) 0.3469(2) 0.0380(10) Uani 1 1 d . . . . .
C23 C 1.0105(5) 0.8116(4) 0.4907(3) 0.0595(14) Uani 1 1 d . . . . .
H23A H 1.033987 0.752883 0.512425 0.089 Uiso 1 1 calc R U . . .
H23B H 1.011751 0.860493 0.522122 0.089 Uiso 1 1 calc R U . . .
H23C H 1.073415 0.826150 0.464358 0.089 Uiso 1 1 calc R U . . .
C13 C 1.1187(6) 0.6149(5) 0.4361(3) 0.0731(19) Uani 1 1 d . . . . .
H13A H 1.165173 0.673347 0.445931 0.110 Uiso 1 1 calc R U . . .
H13B H 1.181744 0.565244 0.435603 0.110 Uiso 1 1 calc R U . . .
H13C H 1.067971 0.601814 0.468440 0.110 Uiso 1 1 calc R U . . .
C24 C 0.8882(7) 0.9571(4) 0.3864(3) 0.0654(17) Uani 1 1 d . . . . .
H24A H 0.966565 0.938101 0.371651 0.098 Uiso 1 1 calc R U . . .
H24B H 0.913192 0.996399 0.423771 0.098 Uiso 1 1 calc R U . . .
H24C H 0.830502 0.991403 0.352777 0.098 Uiso 1 1 calc R U . . .
C26 C 0.6973(11) 0.5590(4) 0.0373(4) 0.112(4) Uani 1 1 d . . . . .
H26C H 0.670973 0.577779 -0.007547 0.135 Uiso 0.5 1 calc R U P A 1
H26D H 0.789701 0.577338 0.051412 0.135 Uiso 0.5 1 calc R U P A 1
H26A H 0.658428 0.564359 -0.008349 0.135 Uiso 0.5 1 calc R U P A -1
H26B H 0.787443 0.583119 0.044090 0.135 Uiso 0.5 1 calc R U P A -1
Cl1B Cl 0.7031(11) 0.4474(6) 0.0576(3) 0.078(2) Uani 0.5 1 d . U P A -1

loop_
_atom_site_aniso_label
_atom_site_aniso_U_11
_atom_site_aniso_U_22
_atom_site_aniso_U_33
_atom_site_aniso_U_23
_atom_site_aniso_U_13
_atom_site_aniso_U_12
Dy1 0.02422(10) 0.02497(9) 0.02431(10) -0.00032(6) 0.00109(7) 0.00317(6)
I1 0.03800(15) 0.03287(14) 0.03878(16) 0.00221(11) 0.00632(11) -0.01055(10)
I4 0.03793(16) 0.04016(16) 0.04917(19) 0.00656(12) 0.00772(13) -0.01116(11)
I3 0.04938(18) 0.04549(17) 0.03321(16) 0.01050(12) 0.00534(12) 0.01540(12)
I2 0.03149(16) 0.0552(2) 0.0727(3) -0.00045(16) -0.01480(15) -0.00632(12)
Cl2 0.0875(11) 0.0781(10) 0.0573(9) 0.0062(8) 0.0144(8) 0.0280(8)
Cl1A 0.092(5) 0.086(4) 0.229(12) -0.049(6) 0.041(7) 0.001(3)
N1 0.0278(17) 0.0318(17) 0.0267(17) 0.0011(13) 0.0044(13) -0.0013(12)
C5 0.0256(18) 0.0298(18) 0.029(2) 0.0019(15) 0.0047(15) -0.0001(14)
C2 0.0255(19) 0.0294(19) 0.032(2) 0.0004(15) 0.0048(16) -0.0045(14)
C10 0.037(2) 0.035(2) 0.032(2) 0.0050(17) 0.0104(17) 0.0118(16)
C6 0.032(2) 0.0294(19) 0.044(3) -0.0085(17) 0.0063(18) 0.0084(15)
C8 0.033(2) 0.042(2) 0.041(3) -0.0097(19) -0.0025(18) 0.0170(17)
C21 0.037(3) 0.072(3) 0.060(4) -0.020(3) 0.016(2) -0.006(2)
C20 0.048(3) 0.031(2) 0.029(2) -0.0024(16) 0.0048(18) 0.0141(17)
C19 0.053(3) 0.0258(19) 0.038(2) -0.0066(17) 0.014(2) -0.0030(17)
C4 0.033(2) 0.0279(18) 0.030(2) 0.0025(15) 0.0050(16) 0.0072(14)
C9 0.024(2) 0.035(2) 0.055(3) -0.0049(19) 0.0099(18) 0.0001(15)
C3 0.0273(19) 0.0326(19) 0.030(2) -0.0050(16) -0.0023(15) -0.0013(14)
C16 0.032(2) 0.036(2) 0.027(2) -0.0068(16) 0.0094(16) 0.0057(15)
C25 0.078(4) 0.059(3) 0.048(3) 0.006(3) 0.008(3) 0.045(3)
C15 0.071(4) 0.072(4) 0.044(3) 0.007(3) 0.025(3) 0.022(3)
C12 0.081(4) 0.038(3) 0.092(5) 0.025(3) 0.036(4) 0.018(3)
C11 0.045(3) 0.059(3) 0.083(4) -0.036(3) 0.004(3) 0.005(2)
C14 0.046(3) 0.060(3) 0.116(6) -0.011(4) 0.025(3) -0.014(2)
C17 0.040(2) 0.034(2) 0.028(2) 0.0003(16) 0.0075(17) 0.0058(16)
C18 0.037(2) 0.039(2) 0.026(2) -0.0070(17) 0.0040(16) 0.0017(16)
C22 0.071(4) 0.055(3) 0.038(3) 0.017(2) 0.014(2) 0.014(2)
C7 0.040(2) 0.029(2) 0.048(3) 0.0083(18) 0.016(2) 0.0121(16)
C23 0.043(3) 0.074(4) 0.056(3) -0.027(3) -0.001(2) -0.005(2)
C13 0.062(4) 0.096(4) 0.048(3) -0.017(3) -0.019(3) 0.041(3)
C24 0.097(5) 0.041(3) 0.066(4) -0.007(3) 0.033(4) -0.024(3)
C26 0.205(10) 0.065(4) 0.101(6) 0.021(4) 0.109(7) 0.018(5)
Cl1B 0.114(5) 0.056(3) 0.068(2) 0.016(2) 0.028(2) 0.031(3)

loop_
_atom_type_symbol
_atom_type_description
_atom_type_scat_dispersion_real
_atom_type_scat_dispersion_imag
_atom_type_scat_source
C C 0.0033 0.0016 'International Tables Vol C Tables 4.2.6.8 and 6.1.1.4'
H H 0.0000 0.0000 'International Tables Vol C Tables 4.2.6.8 and 6.1.1.4'
Cl Cl 0.1484 0.1585 'International Tables Vol C Tables 4.2.6.8 and 6.1.1.4'
Dy Dy -0.1892 4.4098 'International Tables Vol C Tables 4.2.6.8 and 6.1.1.4'
I I -0.4742 1.8119 'International Tables Vol C Tables 4.2.6.8 and 6.1.1.4'
N N 0.0061 0.0033 'International Tables Vol C Tables 4.2.6.8 and 6.1.1.4'

loop_
_exptl_crystal_face_index_h
_exptl_crystal_face_index_k
_exptl_crystal_face_index_l
_exptl_crystal_face_perp_dist
-1 -1 0 0.1241
-1 1 0 0.1231
1 1 0 0.1293
1 -1 0 0.1498
0 0 -1 0.0585
0 0 1 0.0528
-1 1 2 0.0993
1 -1 -2 0.1399
1 -1 1 0.1333
0 1 2 0.0924
2 -1 1 0.1448
0 1 -2 0.0988
-1 0 -2 0.1081
-1 0 2 0.1036
-6 6 -22 0.0941

loop_
_geom_angle_atom_site_label_1
_geom_angle_atom_site_label_2
_geom_angle_atom_site_label_3
_geom_angle
_geom_angle_site_symmetry_1
_geom_angle_site_symmetry_3
_geom_angle_publ_flag
N1 Dy1 I1 61.95(7) . . ?
N1 Dy1 C10 83.77(12) . . ?
N1 Dy1 C6 92.23(12) . . ?
N1 Dy1 C8 134.83(13) . . ?
N1 Dy1 C20 81.04(12) . . ?
N1 Dy1 C19 96.68(13) . . ?
N1 Dy1 C9 107.52(13) . . ?
N1 Dy1 C16 99.68(12) . . ?
N1 Dy1 C17 129.75(12) . . ?
N1 Dy1 C18 127.69(12) . . ?
N1 Dy1 C7 122.74(13) . . ?
C10 Dy1 I1 102.06(10) . . ?
C10 Dy1 C20 152.81(13) . . ?
C10 Dy1 C16 176.05(12) . . ?
C10 Dy1 C17 146.10(13) . . ?
C6 Dy1 I1 80.27(9) . . ?
C6 Dy1 C10 30.64(13) . . ?
C6 Dy1 C20 170.40(14) . . ?
C6 Dy1 C16 146.50(13) . . ?
C6 Dy1 C17 132.70(13) . . ?
C8 Dy1 I1 122.92(10) . . ?
C8 Dy1 C10 51.12(13) . . ?
C8 Dy1 C6 51.09(13) . . ?
C8 Dy1 C20 138.05(14) . . ?
C8 Dy1 C16 125.48(14) . . ?
C8 Dy1 C17 95.10(13) . . ?
C20 Dy1 I1 90.49(10) . . ?
C20 Dy1 C16 30.75(13) . . ?
C20 Dy1 C17 51.17(13) . . ?
C19 Dy1 I1 121.61(10) . . ?
C19 Dy1 C10 130.72(13) . . ?
C19 Dy1 C6 158.03(14) . . ?
C19 Dy1 C8 110.48(14) . . ?
C19 Dy1 C20 31.12(14) . . ?
C19 Dy1 C9 107.18(14) . . ?
C19 Dy1 C16 51.08(13) . . ?
C19 Dy1 C17 51.35(13) . . ?
C19 Dy1 C18 31.26(13) . . ?
C19 Dy1 C7 138.11(15) . . ?
C9 Dy1 I1 130.57(9) . . ?
C9 Dy1 C10 30.87(14) . . ?
C9 Dy1 C6 50.87(13) . . ?
C9 Dy1 C8 30.96(14) . . ?
C9 Dy1 C20 137.77(14) . . ?
C9 Dy1 C16 147.49(14) . . ?
C9 Dy1 C17 117.93(14) . . ?
C9 Dy1 C18 97.59(13) . . ?
C9 Dy1 C7 51.21(13) . . ?
C16 Dy1 I1 78.06(9) . . ?
C17 Dy1 I1 99.49(9) . . ?
C17 Dy1 C16 30.83(13) . . ?
C18 Dy1 I1 128.00(9) . . ?
C18 Dy1 C10 128.32(13) . . ?
C18 Dy1 C6 137.50(13) . . ?
C18 Dy1 C8 86.89(13) . . ?
C18 Dy1 C20 51.23(13) . . ?
C18 Dy1 C16 50.75(13) . . ?
C18 Dy1 C17 30.69(13) . . ?
C7 Dy1 I1 91.79(10) . . ?
C7 Dy1 C10 51.06(13) . . ?
C7 Dy1 C6 30.90(14) . . ?
C7 Dy1 C8 31.13(14) . . ?
C7 Dy1 C20 153.72(14) . . ?
C7 Dy1 C16 125.04(13) . . ?
C7 Dy1 C17 102.69(13) . . ?
C7 Dy1 C18 108.89(14) . . ?
C2 I1 Dy1 68.12(11) . . ?
C5 N1 Dy1 143.7(3) . . ?
C2 N1 Dy1 111.0(2) . . ?
C2 N1 C5 104.4(3) . . ?
N1 C5 I4 121.7(3) . . ?
N1 C5 C4 111.4(3) . . ?
C4 C5 I4 126.9(3) . . ?
N1 C2 I1 118.7(3) . . ?
N1 C2 C3 112.6(3) . . ?
C3 C2 I1 128.7(3) . . ?
C6 C10 Dy1 74.7(2) . . ?
C6 C10 C9 107.8(4) . . ?
C6 C10 C15 124.7(5) . . ?
C9 C10 Dy1 73.8(2) . . ?
C9 C10 C15 127.0(4) . . ?
C15 C10 Dy1 123.4(3) . . ?
C10 C6 Dy1 74.7(2) . . ?
C10 C6 C11 125.2(5) . . ?
C10 C6 C7 108.4(4) . . ?
C11 C6 Dy1 125.1(3) . . ?
C7 C6 Dy1 74.0(2) . . ?
C7 C6 C11 125.7(4) . . ?
C9 C8 Dy1 73.8(2) . . ?
C9 C8 C7 107.2(4) . . ?
C9 C8 C13 126.8(5) . . ?
C7 C8 Dy1 73.9(2) . . ?
C7 C8 C13 124.6(5) . . ?
C13 C8 Dy1 128.6(3) . . ?
H21A C21 H21B 109.5 . . ?
H21A C21 H21C 109.5 . . ?
H21B C21 H21C 109.5 . . ?
C16 C21 H21A 109.5 . . ?
C16 C21 H21B 109.5 . . ?
C16 C21 H21C 109.5 . . ?
C19 C20 Dy1 73.3(2) . . ?
C19 C20 C25 126.1(4) . . ?
C16 C20 Dy1 75.1(2) . . ?
C16 C20 C19 107.6(4) . . ?
C16 C20 C25 126.1(5) . . ?
C25 C20 Dy1 121.6(3) . . ?
C20 C19 Dy1 75.6(2) . . ?
C20 C19 C18 107.8(4) . . ?
C20 C19 C24 126.9(5) . . ?
C18 C19 Dy1 75.2(2) . . ?
C18 C19 C24 124.6(5) . . ?
C24 C19 Dy1 122.9(3) . . ?
C5 C4 I3 126.7(3) . . ?
C5 C4 C3 105.9(3) . . ?
C3 C4 I3 127.4(3) . . ?
C10 C9 Dy1 75.4(2) . . ?
C10 C9 C8 108.6(4) . . ?
C10 C9 C14 125.2(5) . . ?
C8 C9 Dy1 75.3(2) . . ?
C8 C9 C14 125.7(5) . . ?
C14 C9 Dy1 122.0(3) . . ?
C2 C3 I2 126.6(3) . . ?
C2 C3 C4 105.7(3) . . ?
C4 C3 I2 127.7(3) . . ?
C21 C16 Dy1 127.3(3) . . ?
C20 C16 Dy1 74.1(2) . . ?
C20 C16 C21 126.2(4) . . ?
C20 C16 C17 108.5(4) . . ?
C17 C16 Dy1 74.2(2) . . ?
C17 C16 C21 124.1(4) . . ?
C20 C25 H25A 109.5 . . ?
C20 C25 H25B 109.5 . . ?
C20 C25 H25C 109.5 . . ?
H25A C25 H25B 109.5 . . ?
H25A C25 H25C 109.5 . . ?
H25B C25 H25C 109.5 . . ?
C10 C15 H15A 109.5 . . ?
C10 C15 H15B 109.5 . . ?
C10 C15 H15C 109.5 . . ?
H15A C15 H15B 109.5 . . ?
H15A C15 H15C 109.5 . . ?
H15B C15 H15C 109.5 . . ?
H12A C12 H12B 109.5 . . ?
H12A C12 H12C 109.5 . . ?
H12B C12 H12C 109.5 . . ?
C7 C12 H12A 109.5 . . ?
C7 C12 H12B 109.5 . . ?
C7 C12 H12C 109.5 . . ?
C6 C11 H11A 109.5 . . ?
C6 C11 H11B 109.5 . . ?
C6 C11 H11C 109.5 . . ?
H11A C11 H11B 109.5 . . ?
H11A C11 H11C 109.5 . . ?
H11B C11 H11C 109.5 . . ?
C9 C14 H14A 109.5 . . ?
C9 C14 H14B 109.5 . . ?
C9 C14 H14C 109.5 . . ?
H14A C14 H14B 109.5 . . ?
H14A C14 H14C 109.5 . . ?
H14B C14 H14C 109.5 . . ?
C16 C17 Dy1 75.0(2) . . ?
C16 C17 C22 125.6(4) . . ?
C18 C17 Dy1 74.2(2) . . ?
C18 C17 C16 107.7(4) . . ?
C18 C17 C22 126.2(4) . . ?
C22 C17 Dy1 122.4(3) . . ?
C19 C18 Dy1 73.5(2) . . ?
C19 C18 C23 124.3(4) . . ?
C17 C18 Dy1 75.1(2) . . ?
C17 C18 C19 108.3(4) . . ?
C17 C18 C23 126.1(4) . . ?
C23 C18 Dy1 127.5(3) . . ?
C17 C22 H22A 109.5 . . ?
C17 C22 H22B 109.5 . . ?
C17 C22 H22C 109.5 . . ?
H22A C22 H22B 109.5 . . ?
H22A C22 H22C 109.5 . . ?
H22B C22 H22C 109.5 . . ?
C6 C7 Dy1 75.1(2) . . ?
C6 C7 C8 107.9(4) . . ?
C6 C7 C12 126.1(5) . . ?
C8 C7 Dy1 75.0(2) . . ?
C8 C7 C12 125.7(5) . . ?
C12 C7 Dy1 120.8(3) . . ?
C18 C23 H23A 109.5 . . ?
C18 C23 H23B 109.5 . . ?
C18 C23 H23C 109.5 . . ?
H23A C23 H23B 109.5 . . ?
H23A C23 H23C 109.5 . . ?
H23B C23 H23C 109.5 . . ?
C8 C13 H13A 109.5 . . ?
C8 C13 H13B 109.5 . . ?
C8 C13 H13C 109.5 . . ?
H13A C13 H13B 109.5 . . ?
H13A C13 H13C 109.5 . . ?
H13B C13 H13C 109.5 . . ?
C19 C24 H24A 109.5 . . ?
C19 C24 H24B 109.5 . . ?
C19 C24 H24C 109.5 . . ?
H24A C24 H24B 109.5 . . ?
H24A C24 H24C 109.5 . . ?
H24B C24 H24C 109.5 . . ?
Cl2 C26 H26C 106.5 . . ?
Cl2 C26 H26D 106.5 . . ?
Cl2 C26 H26A 108.7 . . ?
Cl2 C26 H26B 108.7 . . ?
Cl1A C26 Cl2 123.4(6) . . ?
Cl1A C26 H26C 106.5 . . ?
Cl1A C26 H26D 106.5 . . ?
Cl1A C26 H26A 94.8 . . ?
Cl1A C26 H26B 111.7 . . ?
Cl1A C26 Cl1B 14.2(6) . . ?
H26C C26 H26D 106.5 . . ?
H26C C26 H26A 13.6 . . ?
H26C C26 H26B 96.4 . . ?
H26D C26 H26A 117.4 . . ?
H26D C26 H26B 10.2 . . ?
H26A C26 H26B 107.6 . . ?
Cl1B C26 Cl2 114.1(5) . . ?
Cl1B C26 H26C 120.6 . . ?
Cl1B C26 H26D 101.5 . . ?
Cl1B C26 H26A 108.7 . . ?
Cl1B C26 H26B 108.7 . . ?

loop_
_geom_bond_atom_site_label_1
_geom_bond_atom_site_label_2
_geom_bond_distance
_geom_bond_site_symmetry_2
_geom_bond_publ_flag
Dy1 I1 3.2449(3) . ?
Dy1 N1 2.379(3) . ?
Dy1 C10 2.654(4) . ?
Dy1 C6 2.653(4) . ?
Dy1 C8 2.653(4) . ?
Dy1 C20 2.655(4) . ?
Dy1 C19 2.626(4) . ?
Dy1 C9 2.634(4) . ?
Dy1 C16 2.669(4) . ?
Dy1 C17 2.659(4) . ?
Dy1 C18 2.647(4) . ?
Dy1 C7 2.639(4) . ?
I1 C2 2.087(4) . ?
I4 C5 2.074(4) . ?
I3 C4 2.062(4) . ?
I2 C3 2.064(4) . ?
Cl2 C26 1.715(7) . ?
Cl1A C26 1.656(13) . ?
N1 C5 1.373(5) . ?
N1 C2 1.361(5) . ?
C5 C4 1.386(5) . ?
C2 C3 1.373(6) . ?
C10 C6 1.402(6) . ?
C10 C9 1.407(6) . ?
C10 C15 1.495(6) . ?
C6 C11 1.507(7) . ?
C6 C7 1.410(7) . ?
C8 C9 1.411(7) . ?
C8 C7 1.420(6) . ?
C8 C13 1.503(7) . ?
C21 H21A 0.9700 . ?
C21 H21B 0.9700 . ?
C21 H21C 0.9700 . ?
C21 C16 1.515(6) . ?
C20 C19 1.417(6) . ?
C20 C16 1.412(6) . ?
C20 C25 1.503(6) . ?
C19 C18 1.421(6) . ?
C19 C24 1.508(6) . ?
C4 C3 1.410(5) . ?
C9 C14 1.517(6) . ?
C16 C17 1.416(6) . ?
C25 H25A 0.9700 . ?
C25 H25B 0.9700 . ?
C25 H25C 0.9700 . ?
C15 H15A 0.9700 . ?
C15 H15B 0.9700 . ?
C15 H15C 0.9700 . ?
C12 H12A 0.9700 . ?
C12 H12B 0.9700 . ?
C12 H12C 0.9700 . ?
C12 C7 1.498(6) . ?
C11 H11A 0.9700 . ?
C11 H11B 0.9700 . ?
C11 H11C 0.9700 . ?
C14 H14A 0.9700 . ?
C14 H14B 0.9700 . ?
C14 H14C 0.9700 . ?
C17 C18 1.404(6) . ?
C17 C22 1.510(6) . ?
C18 C23 1.510(6) . ?
C22 H22A 0.9700 . ?
C22 H22B 0.9700 . ?
C22 H22C 0.9700 . ?
C23 H23A 0.9700 . ?
C23 H23B 0.9700 . ?
C23 H23C 0.9700 . ?
C13 H13A 0.9700 . ?
C13 H13B 0.9700 . ?
C13 H13C 0.9700 . ?
C24 H24A 0.9700 . ?
C24 H24B 0.9700 . ?
C24 H24C 0.9700 . ?
C26 H26C 0.9800 . ?
C26 H26D 0.9800 . ?
C26 H26A 0.9800 . ?
C26 H26B 0.9800 . ?
C26 Cl1B 1.660(10) . ?

loop_
_geom_torsion_atom_site_label_1
_geom_torsion_atom_site_label_2
_geom_torsion_atom_site_label_3
_geom_torsion_atom_site_label_4
_geom_torsion
_geom_torsion_site_symmetry_1
_geom_torsion_site_symmetry_2
_geom_torsion_site_symmetry_3
_geom_torsion_site_symmetry_4
_geom_torsion_publ_flag
Dy1 N1 C5 I4 11.9(6) . . . . ?
Dy1 N1 C5 C4 -167.9(3) . . . . ?
Dy1 N1 C2 I1 -5.5(3) . . . . ?
Dy1 N1 C2 C3 172.3(3) . . . . ?
Dy1 C10 C6 C11 122.4(4) . . . . ?
Dy1 C10 C6 C7 -66.9(3) . . . . ?
Dy1 C10 C9 C8 68.6(3) . . . . ?
Dy1 C10 C9 C14 -119.0(4) . . . . ?
Dy1 C6 C7 C8 -68.4(3) . . . . ?
Dy1 C6 C7 C12 117.5(4) . . . . ?
Dy1 C8 C9 C10 -68.6(3) . . . . ?
Dy1 C8 C9 C14 119.0(4) . . . . ?
Dy1 C8 C7 C6 68.5(3) . . . . ?
Dy1 C8 C7 C12 -117.3(4) . . . . ?
Dy1 C20 C19 C18 -68.9(3) . . . . ?
Dy1 C20 C19 C24 120.6(5) . . . . ?
Dy1 C20 C16 C21 -124.9(4) . . . . ?
Dy1 C20 C16 C17 66.8(3) . . . . ?
Dy1 C19 C18 C17 -67.7(3) . . . . ?
Dy1 C19 C18 C23 124.6(4) . . . . ?
Dy1 C16 C17 C18 67.5(3) . . . . ?
Dy1 C16 C17 C22 -119.4(4) . . . . ?
Dy1 C17 C18 C19 66.6(3) . . . . ?
Dy1 C17 C18 C23 -125.9(4) . . . . ?
I1 C2 C3 I2 -4.3(6) . . . . ?
I1 C2 C3 C4 177.6(3) . . . . ?
I4 C5 C4 I3 -0.6(5) . . . . ?
I4 C5 C4 C3 -179.4(3) . . . . ?
I3 C4 C3 I2 2.9(5) . . . . ?
I3 C4 C3 C2 -179.0(3) . . . . ?
N1 C5 C4 I3 179.2(3) . . . . ?
N1 C5 C4 C3 0.3(4) . . . . ?
N1 C2 C3 I2 178.1(3) . . . . ?
N1 C2 C3 C4 0.0(5) . . . . ?
C5 N1 C2 I1 -177.7(2) . . . . ?
C5 N1 C2 C3 0.1(4) . . . . ?
C5 C4 C3 I2 -178.3(3) . . . . ?
C5 C4 C3 C2 -0.2(4) . . . . ?
C2 N1 C5 I4 179.5(3) . . . . ?
C2 N1 C5 C4 -0.3(4) . . . . ?
C10 C6 C7 Dy1 67.4(3) . . . . ?
C10 C6 C7 C8 -1.0(4) . . . . ?
C10 C6 C7 C12 -175.2(4) . . . . ?
C6 C10 C9 Dy1 -67.5(3) . . . . ?
C6 C10 C9 C8 1.1(4) . . . . ?
C6 C10 C9 C14 173.5(4) . . . . ?
C21 C16 C17 Dy1 124.7(4) . . . . ?
C21 C16 C17 C18 -167.8(4) . . . . ?
C21 C16 C17 C22 5.4(6) . . . . ?
C20 C19 C18 Dy1 69.2(3) . . . . ?
C20 C19 C18 C17 1.5(5) . . . . ?
C20 C19 C18 C23 -166.2(4) . . . . ?
C20 C16 C17 Dy1 -66.7(3) . . . . ?
C20 C16 C17 C18 0.8(4) . . . . ?
C20 C16 C17 C22 173.9(4) . . . . ?
C19 C20 C16 Dy1 -66.7(3) . . . . ?
C19 C20 C16 C21 168.4(4) . . . . ?
C19 C20 C16 C17 0.2(4) . . . . ?
C9 C10 C6 Dy1 66.9(3) . . . . ?
C9 C10 C6 C11 -170.7(4) . . . . ?
C9 C10 C6 C7 0.0(4) . . . . ?
C9 C8 C7 Dy1 -66.8(3) . . . . ?
C9 C8 C7 C6 1.7(4) . . . . ?
C9 C8 C7 C12 175.8(4) . . . . ?
C16 C20 C19 Dy1 67.9(3) . . . . ?
C16 C20 C19 C18 -1.0(5) . . . . ?
C16 C20 C19 C24 -171.5(4) . . . . ?
C16 C17 C18 Dy1 -68.0(3) . . . . ?
C16 C17 C18 C19 -1.4(4) . . . . ?
C16 C17 C18 C23 166.1(4) . . . . ?
C25 C20 C19 Dy1 -117.2(4) . . . . ?
C25 C20 C19 C18 173.8(4) . . . . ?
C25 C20 C19 C24 3.3(7) . . . . ?
C25 C20 C16 Dy1 118.5(4) . . . . ?
C25 C20 C16 C21 -6.5(7) . . . . ?
C25 C20 C16 C17 -174.7(4) . . . . ?
C15 C10 C6 Dy1 -120.3(4) . . . . ?
C15 C10 C6 C11 2.1(7) . . . . ?
C15 C10 C6 C7 172.8(4) . . . . ?
C15 C10 C9 Dy1 119.9(4) . . . . ?
C15 C10 C9 C8 -171.5(4) . . . . ?
C15 C10 C9 C14 0.9(7) . . . . ?
C11 C6 C7 Dy1 -122.0(4) . . . . ?
C11 C6 C7 C8 169.6(4) . . . . ?
C11 C6 C7 C12 -4.6(7) . . . . ?
C22 C17 C18 Dy1 118.9(4) . . . . ?
C22 C17 C18 C19 -174.5(4) . . . . ?
C22 C17 C18 C23 -7.0(7) . . . . ?
C7 C8 C9 Dy1 66.9(3) . . . . ?
C7 C8 C9 C10 -1.7(4) . . . . ?
C7 C8 C9 C14 -174.1(4) . . . . ?
C13 C8 C9 Dy1 -126.5(4) . . . . ?
C13 C8 C9 C10 164.9(4) . . . . ?
C13 C8 C9 C14 -7.4(7) . . . . ?
C13 C8 C7 Dy1 126.2(4) . . . . ?
C13 C8 C7 C6 -165.3(4) . . . . ?
C13 C8 C7 C12 8.8(7) . . . . ?
C24 C19 C18 Dy1 -120.0(4) . . . . ?
C24 C19 C18 C17 172.3(4) . . . . ?
C24 C19 C18 C23 4.5(7) . . . . ?

loop_
_exptl_oxdiff_crystal_face_indexfrac_h
_exptl_oxdiff_crystal_face_indexfrac_k
_exptl_oxdiff_crystal_face_indexfrac_l
_exptl_oxdiff_crystal_face_x
_exptl_oxdiff_crystal_face_y
_exptl_oxdiff_crystal_face_z
-1.0044 -1.0313 0.1432 -0.0783 -0.0142 0.0325
-1.0172 0.9856 0.0118 0.0038 0.0040 0.0859
1.0044 1.0313 -0.1432 0.0783 0.0142 -0.0325
1.0172 -0.9856 -0.0118 -0.0038 -0.0040 -0.0859
-0.0137 -0.0326 -0.9981 -0.0100 0.0322 0.0044
0.0137 0.0326 0.9981 0.0100 -0.0322 -0.0044
-0.9899 1.0509 2.0080 0.0239 -0.0605 0.0770
0.9899 -1.0509 -2.0080 -0.0239 0.0605 -0.0770
1.0309 -0.9529 0.9863 0.0063 -0.0363 -0.0903
0.0210 1.0738 1.9305 0.0612 -0.0554 0.0178
2.0418 -0.9300 0.9088 0.0435 -0.0312 -0.1495
-0.0338 0.9431 -2.0619 0.0210 0.0736 0.0356
-1.0382 -0.0882 -1.9187 -0.0574 0.0594 0.0681
-0.9835 0.0424 2.0737 -0.0172 -0.0696 0.0503
-6.1701 6.4635 -22.4183 -0.1415 0.7602 0.6341
